data_4025792
loop_
_publ_author_name
'Noriko Okamoto'
'Kei Takeda'
'Reiko Yanada'

_publ_contact_author_email y-miwa@ps.hirokoku-u.ac.jp
_publ_contact_author_fax +81-823-73-8570
_publ_contact_author_name 'Yoshihisa Miwa'
_publ_contact_author_phone +81-823-73-8946
_publ_section_title
;
 Platinum-Catalyzed, One-Pot Tandem Synthesis of Indoles and Isoquinolines
 via Sequential Rearrangement of Amides and Aminocyclization
;
_journal_name_full 'Journal of Organic Chemistry'
_journal_page_first 7615
_journal_page_last 7625
_journal_paper_doi 10.1021/jo101347f
_journal_volume 75
_journal_year 2010
_chemical_formula_moiety 'C12 H11 N O2 '
_chemical_formula_sum 'C12 H11 N O2'
_chemical_formula_weight 201.22
_chemical_melting_point 217
_space_group_IT_number 14
_symmetry_cell_setting monoclinic
_symmetry_Int_Tables_number 14
_symmetry_space_group_name_Hall '-P 2ybc'
_symmetry_space_group_name_H-M 'P 1 21/c 1'
_audit_creation_date 2009-05-18
_audit_creation_method 'by CrystalStructure 3.8'
_cell_angle_alpha 90.0000
_cell_angle_beta 94.43(4)
_cell_angle_gamma 90.0000
_cell_formula_units_Z 4
_cell_length_a 9.867(8)
_cell_length_b 8.666(6)
_cell_length_c 11.827(12)
_cell_measurement_reflns_used 6922
_cell_measurement_temperature 296.1
_cell_measurement_theta_max 27.4
_cell_measurement_theta_min 3.1
_cell_volume 1008.3(15)
_computing_cell_refinement PROCESS-AUTO
_computing_data_collection PROCESS-AUTO
_computing_data_reduction CrystalStructure
_computing_publication_material 'CrystalStructure 3.8'
_computing_structure_refinement CRYSTALS
_computing_structure_solution SIR92
_diffrn_detector_area_resol_mean 10.00
_diffrn_measured_fraction_theta_full 0.999
_diffrn_measured_fraction_theta_max 0.999
_diffrn_measurement_device_type 'Rigaku RAXIS-RAPID'
_diffrn_measurement_method w
_diffrn_radiation_type 'Mo K'a'
_diffrn_radiation_wavelength 0.71075
_diffrn_reflns_av_R_equivalents 0.022
_diffrn_reflns_limit_h_max 12
_diffrn_reflns_limit_h_min -12
_diffrn_reflns_limit_k_max 11
_diffrn_reflns_limit_k_min -11
_diffrn_reflns_limit_l_max 15
_diffrn_reflns_limit_l_min -15
_diffrn_reflns_number 9637
_diffrn_reflns_theta_full 27.44
_diffrn_reflns_theta_max 27.44
_exptl_absorpt_coefficient_mu 0.091
_exptl_absorpt_correction_T_max 0.991
_exptl_absorpt_correction_T_min 0.832
_exptl_absorpt_correction_type multi-scan
_exptl_absorpt_process_details
;
    Higashi, T. (1995). Program for Absorption Correction.
    Rigaku Corporation, Tokyo, Japan.
;
_exptl_crystal_colour colorless
_exptl_crystal_density_diffrn 1.326
_exptl_crystal_density_method 'not measured'
_exptl_crystal_description block
_exptl_crystal_F_000 424.00
_exptl_crystal_size_max 0.30
_exptl_crystal_size_mid 0.25
_exptl_crystal_size_min 0.10
_refine_diff_density_max 0.45
_refine_diff_density_min -0.36
_refine_ls_extinction_method none
_refine_ls_goodness_of_fit_ref 0.911
_refine_ls_hydrogen_treatment refall
_refine_ls_number_parameters 147
_refine_ls_number_reflns 1302
_refine_ls_R_factor_gt 0.0496
_refine_ls_shift/su_max 0.0004
_refine_ls_structure_factor_coef F
_refine_ls_weighting_details
;
    Chebychev polynomial with 3 parameters (Carruthers & Watkin, 1979)
    880.1900    1157.3400    285.4440
;
_refine_ls_weighting_scheme calc
_refine_ls_wR_factor_ref 0.0689
_reflns_number_gt 1290
_reflns_number_total 2293
_reflns_threshold_expression F^2^>2.0's(F^2^)
_cod_data_source_file jo101347f_si_002.cif
_cod_data_source_block '_yanada2'
_cod_original_cell_volume 1008.2(15)
_cod_original_formula_sum 'C12 H11 N O2 '
_cod_database_code 4025792

loop_
_symmetry_equiv_pos_site_id
_symmetry_equiv_pos_as_xyz
1 +X,+Y,+Z
2 -X,1/2+Y,1/2-Z
3 -X,-Y,-Z
4 +X,1/2-Y,1/2+Z

loop_
_atom_site_label
_atom_site_type_symbol
_atom_site_fract_x
_atom_site_fract_y
_atom_site_fract_z
_atom_site_U_iso_or_equiv
_atom_site_adp_type
_atom_site_occupancy
_atom_site_symmetry_multiplicity
_atom_site_calc_flag
_atom_site_refinement_flags
_atom_site_disorder_assembly
_atom_site_disorder_group
O(1) O 0.86221(19) -0.1119(2) 0.62824(16) 0.0592(6) Uani 1.00 1 d . . .
O(2) O 0.67084(17) -0.1139(2) 0.51052(14) 0.0451(4) Uani 1.00 1 d . . .
N(1) N 0.6686(2) 0.0124(2) 0.67260(17) 0.0440(5) Uani 1.00 1 d . . .
C(1) C 0.7097(2) 0.0713(2) 0.7810(2) 0.0382(6) Uani 1.00 1 d . . .
C(2) C 0.8439(2) 0.0934(3) 0.8197(2) 0.0465(7) Uani 1.00 1 d . . .
C(3) C 0.8767(2) 0.1492(3) 0.9279(2) 0.0519(7) Uani 1.00 1 d . . .
C(4) C 0.7766(3) 0.1849(3) 0.9985(2) 0.0537(8) Uani 1.00 1 d . . .
C(5) C 0.6424(2) 0.1671(3) 0.9597(2) 0.0488(7) Uani 1.00 1 d . . .
C(6) C 0.6062(2) 0.1102(2) 0.8516(2) 0.0388(6) Uani 1.00 1 d . . .
C(7) C 0.7461(2) -0.0743(3) 0.6063(2) 0.0418(6) Uani 1.00 1 d . . .
C(8) C 0.7335(2) -0.2253(3) 0.4394(2) 0.0470(7) Uani 1.00 1 d . . .
C(9) C 0.8344(2) -0.1548(3) 0.3652(2) 0.0459(7) Uani 1.00 1 d . . .
C(10) C 0.7776(2) -0.0232(3) 0.2895(2) 0.0515(7) Uani 1.00 1 d . . .
C(11) C 0.4668(2) 0.0863(3) 0.8107(2) 0.0440(7) Uani 1.00 1 d . . .
C(12) C 0.3562(2) 0.0579(3) 0.7685(2) 0.0455(7) Uani 1.00 1 d . . .
H(1) H 0.8006 0.2226 1.0728 0.064 Uiso 1.00 1 c R . .
H(2) H 0.5731 0.1940 1.0076 0.059 Uiso 1.00 1 c R . .
H(3) H 0.9693 0.1620 0.9545 0.062 Uiso 1.00 1 c R . .
H(4) H 0.9145 0.0686 0.7726 0.056 Uiso 1.00 1 c R . .
H(5) H 0.5786 0.0350 0.6430 0.053 Uiso 1.00 1 c R . .
H(6) H 0.7779 -0.3015 0.4867 0.057 Uiso 1.00 1 c R . .
H(7) H 0.6637 -0.2723 0.3913 0.057 Uiso 1.00 1 c R . .
H(8) H 0.9077 -0.1156 0.4136 0.055 Uiso 1.00 1 c R . .
H(9) H 0.8669 -0.2330 0.3179 0.055 Uiso 1.00 1 c R . .
H(11) H 0.8478 0.0486 0.2774 0.063 Uiso 1.00 1 c R . .
H(12) H 0.7072 0.0271 0.3257 0.063 Uiso 1.00 1 c R . .

loop_
_atom_site_aniso_label
_atom_site_aniso_U_11
_atom_site_aniso_U_22
_atom_site_aniso_U_33
_atom_site_aniso_U_12
_atom_site_aniso_U_13
_atom_site_aniso_U_23
O(1) 0.0459(10) 0.0804(15) 0.0511(11) 0.0189(10) 0.0026(8) -0.0078(10)
O(2) 0.0432(9) 0.0541(10) 0.0385(9) 0.0027(8) 0.0065(7) -0.0038(8)
N(1) 0.0382(10) 0.0549(13) 0.0392(11) 0.0048(9) 0.0046(8) -0.0047(9)
C(1) 0.0422(12) 0.0360(13) 0.0367(11) 0.0007(10) 0.0048(9) 0.0047(10)
C(2) 0.0388(13) 0.0487(15) 0.0526(15) 0.0005(11) 0.0064(11) -0.0009(12)
C(3) 0.0428(13) 0.0506(16) 0.0604(16) -0.0013(12) -0.0083(12) -0.0006(13)
C(4) 0.0631(17) 0.0531(16) 0.0430(15) 0.0037(13) -0.0077(12) -0.0057(12)
C(5) 0.0501(14) 0.0559(17) 0.0410(14) 0.0065(12) 0.0064(11) -0.0039(12)
C(6) 0.0377(12) 0.0396(13) 0.0393(12) 0.0030(9) 0.0042(9) 0.0032(10)
C(7) 0.0417(13) 0.0479(14) 0.0365(12) 0.0024(11) 0.0082(9) 0.0042(11)
C(8) 0.0501(14) 0.0457(14) 0.0455(14) 0.0015(12) 0.0055(11) -0.0059(11)
C(9) 0.0381(12) 0.0573(16) 0.0424(13) 0.0031(11) 0.0046(10) -0.0090(12)
C(10) 0.0352(12) 0.0627(18) 0.0569(16) -0.0073(12) 0.0056(11) 0.0056(13)
C(11) 0.0434(14) 0.0525(16) 0.0373(12) 0.0063(11) 0.0106(10) -0.0002(11)
C(12) 0.0421(13) 0.0557(15) 0.0394(12) 0.0027(12) 0.0077(10) 0.0016(12)

loop_
_atom_type_symbol
_atom_type_description
_atom_type_scat_dispersion_real
_atom_type_scat_dispersion_imag
_atom_type_scat_source
C C 0.003 0.002
;
International Tables for Crystallography
(1992, Vol. C, Tables 4.2.6.8 and 6.1.1.4)
;
H H 0.000 0.000
;
International Tables for Crystallography
(1992, Vol. C, Table 6.1.1.4)
;
N N 0.006 0.003
;
International Tables for Crystallography
(1992, Vol. C, Tables 4.2.6.8 and 6.1.1.4)
;
O O 0.011 0.006
;
International Tables for Crystallography
(1992, Vol. C, Tables 4.2.6.8 and 6.1.1.4)
;

loop_
_geom_angle_atom_site_label_1
_geom_angle_atom_site_label_2
_geom_angle_atom_site_label_3
_geom_angle
_geom_angle_publ_flag
_geom_angle_site_symmetry_1
_geom_angle_site_symmetry_2
_geom_angle_site_symmetry_3
C(7) O(2) C(8) 115.12(18) yes . . .
C(1) N(1) C(7) 126.03(19) yes . . .
N(1) C(1) C(2) 123.6(2) yes . . .
N(1) C(1) C(6) 117.1(2) yes . . .
C(2) C(1) C(6) 119.4(2) yes . . .
C(1) C(2) C(3) 120.4(2) yes . . .
C(2) C(3) C(4) 120.8(2) yes . . .
C(3) C(4) C(5) 119.3(2) yes . . .
C(4) C(5) C(6) 121.2(2) yes . . .
C(1) C(6) C(5) 118.9(2) yes . . .
C(1) C(6) C(11) 119.0(2) yes . . .
C(5) C(6) C(11) 122.1(2) yes . . .
O(1) C(7) O(2) 124.5(2) yes . . .
O(1) C(7) N(1) 126.5(2) yes . . .
O(2) C(7) N(1) 109.0(2) yes . . .
O(2) C(8) C(9) 113.5(2) yes . . .
C(8) C(9) C(10) 114.5(2) yes . . .
C(9) C(10) C(12) 113.3(2) yes . . 3_656
C(6) C(11) C(12) 173.5(2) yes . . .
C(10) C(12) C(11) 177.0(2) yes 3_656 . .
C(1) N(1) H(5) 117.1 no . . .
C(7) N(1) H(5) 116.9 no . . .
C(1) C(2) H(4) 120.2 no . . .
C(3) C(2) H(4) 119.5 no . . .
C(2) C(3) H(3) 119.9 no . . .
C(4) C(3) H(3) 119.3 no . . .
C(3) C(4) H(1) 119.9 no . . .
C(5) C(4) H(1) 120.7 no . . .
C(4) C(5) H(2) 119.5 no . . .
C(6) C(5) H(2) 119.3 no . . .
O(2) C(8) H(6) 108.6 no . . .
O(2) C(8) H(7) 108.1 no . . .
C(9) C(8) H(6) 109.3 no . . .
C(9) C(8) H(7) 107.9 no . . .
H(6) C(8) H(7) 109.5 no . . .
C(8) C(9) H(8) 107.6 no . . .
C(8) C(9) H(9) 108.8 no . . .
C(10) C(9) H(8) 108.2 no . . .
C(10) C(9) H(9) 108.2 no . . .
H(8) C(9) H(9) 109.5 no . . .
C(9) C(10) H(11) 109.8 no . . .
C(9) C(10) H(12) 109.0 no . . .
C(12) C(10) H(11) 134.5 no 3_656 . .
C(12) C(10) H(12) 69.0 no 3_656 . .
H(11) C(10) H(12) 109.5 no . . .

loop_
_geom_bond_atom_site_label_1
_geom_bond_atom_site_label_2
_geom_bond_distance
_geom_bond_publ_flag
_geom_bond_site_symmetry_1
_geom_bond_site_symmetry_2
O(1) C(7) 1.200(3) yes . .
O(2) C(7) 1.350(2) yes . .
O(2) C(8) 1.450(3) yes . .
N(1) C(1) 1.410(3) yes . .
N(1) C(7) 1.362(3) yes . .
C(1) C(2) 1.381(3) yes . .
C(1) C(6) 1.409(3) yes . .
C(2) C(3) 1.383(3) yes . .
C(3) C(4) 1.377(4) yes . .
C(4) C(5) 1.377(3) yes . .
C(5) C(6) 1.391(3) yes . .
C(6) C(11) 1.437(3) yes . .
C(8) C(9) 1.505(3) yes . .
C(9) C(10) 1.529(3) yes . .
C(10) C(12) 1.471(3) yes . 3_656
C(11) C(12) 1.191(3) yes . .
N(1) H(5) 0.950 no . .
C(2) H(4) 0.950 no . .
C(3) H(3) 0.950 no . .
C(4) H(1) 0.950 no . .
C(5) H(2) 0.950 no . .
C(8) H(6) 0.950 no . .
C(8) H(7) 0.950 no . .
C(9) H(8) 0.950 no . .
C(9) H(9) 0.950 no . .
C(10) H(11) 0.950 no . .
C(10) H(12) 0.950 no . .

loop_
_geom_contact_atom_site_label_1
_geom_contact_atom_site_label_2
_geom_contact_distance
_geom_contact_publ_flag
_geom_contact_site_symmetry_1
_geom_contact_site_symmetry_2
O(1) C(3) 3.410(3) ? . 2_746
O(1) C(9) 3.484(3) ? . 4_545
N(1) C(4) 3.549(3) ? . 4_554
C(1) C(8) 3.534(3) ? . 4_545
C(3) O(1) 3.410(3) ? . 2_756
C(4) N(1) 3.549(3) ? . 4_555
C(8) C(1) 3.534(3) ? . 4_544
C(9) O(1) 3.484(3) ? . 4_544
O(1) H(1) 3.481 ? . 4_554
O(1) H(3) 2.795 ? . 2_746
O(1) H(8) 3.075 ? . 3_756
O(1) H(9) 2.613 ? . 4_545
O(1) H(11) 3.040 ? . 3_756
O(2) H(2) 2.920 ? . 2_646
N(1) H(1) 2.933 ? . 4_554
N(1) H(2) 3.299 ? . 4_554
N(1) H(7) 3.323 ? . 4_545
N(1) H(9) 3.482 ? . 4_545
C(1) H(1) 3.225 ? . 4_554
C(1) H(6) 3.403 ? . 4_545
C(1) H(7) 2.952 ? . 4_545
C(1) H(9) 3.330 ? . 4_545
C(1) H(11) 3.565 ? . 4_555
C(1) H(12) 3.520 ? . 4_555
C(2) H(1) 3.326 ? . 4_554
C(2) H(6) 3.304 ? . 4_545
C(2) H(7) 3.442 ? . 4_545
C(2) H(9) 3.131 ? . 4_545
C(2) H(11) 3.554 ? . 3_756
C(2) H(11) 3.143 ? . 4_555
C(2) H(12) 3.557 ? . 4_555
C(3) H(3) 3.345 ? . 3_757
C(3) H(6) 3.506 ? . 2_756
C(3) H(6) 3.259 ? . 4_545
C(3) H(8) 3.403 ? . 2_756
C(3) H(11) 3.166 ? . 4_555
C(3) H(12) 3.437 ? . 4_555
C(4) H(6) 3.325 ? . 4_545
C(4) H(11) 3.523 ? . 1_556
C(4) H(11) 3.598 ? . 4_555
C(4) H(12) 3.265 ? . 4_555
C(5) H(5) 3.460 ? . 4_555
C(5) H(6) 3.444 ? . 4_545
C(5) H(7) 3.525 ? . 4_545
C(5) H(12) 3.178 ? . 4_555
C(6) H(6) 3.487 ? . 4_545
C(6) H(7) 3.013 ? . 4_545
C(6) H(12) 3.318 ? . 4_555
C(7) H(1) 3.125 ? . 4_554
C(7) H(9) 3.164 ? . 4_545
C(8) H(2) 3.214 ? . 2_646
C(8) H(3) 3.249 ? . 2_746
C(9) H(3) 3.190 ? . 2_746
C(9) H(4) 3.159 ? . 3_756
C(10) H(1) 3.354 ? . 1_554
C(10) H(4) 3.204 ? . 3_756
C(11) H(2) 3.287 ? . 3_657
C(11) H(7) 3.436 ? . 4_545
C(12) H(1) 3.503 ? . 3_657
C(12) H(2) 3.461 ? . 3_657
C(12) H(6) 3.494 ? . 2_656
H(1) O(1) 3.481 ? . 4_555
H(1) N(1) 2.933 ? . 4_555
H(1) C(1) 3.225 ? . 4_555
H(1) C(2) 3.326 ? . 4_555
H(1) C(7) 3.125 ? . 4_555
H(1) C(10) 3.354 ? . 1_556
H(1) C(12) 3.503 ? . 3_657
H(1) H(4) 3.117 ? . 4_555
H(1) H(5) 3.191 ? . 4_555
H(1) H(8) 3.195 ? . 2_756
H(1) H(9) 3.454 ? . 2_756
H(1) H(11) 2.858 ? . 1_556
H(2) O(2) 2.920 ? . 2_656
H(2) N(1) 3.299 ? . 4_555
H(2) C(8) 3.214 ? . 2_656
H(2) C(11) 3.287 ? . 3_657
H(2) C(12) 3.461 ? . 3_657
H(2) H(5) 2.840 ? . 4_555
H(2) H(6) 3.469 ? . 2_656
H(2) H(7) 2.721 ? . 2_656
H(2) H(12) 3.558 ? . 4_555
H(3) O(1) 2.795 ? . 2_756
H(3) C(3) 3.345 ? . 3_757
H(3) C(8) 3.249 ? . 2_756
H(3) C(9) 3.190 ? . 2_756
H(3) H(3) 3.051 ? . 3_757
H(3) H(6) 2.557 ? . 2_756
H(3) H(8) 2.707 ? . 2_756
H(3) H(9) 3.164 ? . 2_756
H(3) H(11) 3.424 ? . 4_555
H(4) C(9) 3.159 ? . 3_756
H(4) C(10) 3.204 ? . 3_756
H(4) H(1) 3.117 ? . 4_554
H(4) H(8) 2.947 ? . 3_756
H(4) H(9) 2.861 ? . 3_756
H(4) H(9) 3.001 ? . 4_545
H(4) H(11) 2.664 ? . 3_756
H(4) H(11) 3.383 ? . 4_555
H(5) C(5) 3.460 ? . 4_554
H(5) H(1) 3.191 ? . 4_554
H(5) H(2) 2.840 ? . 4_554
H(6) C(1) 3.403 ? . 4_544
H(6) C(2) 3.304 ? . 4_544
H(6) C(3) 3.506 ? . 2_746
H(6) C(3) 3.259 ? . 4_544
H(6) C(4) 3.325 ? . 4_544
H(6) C(5) 3.444 ? . 4_544
H(6) C(6) 3.487 ? . 4_544
H(6) C(12) 3.494 ? . 2_646
H(6) H(2) 3.469 ? . 2_646
H(6) H(3) 2.557 ? . 2_746
H(7) N(1) 3.323 ? . 4_544
H(7) C(1) 2.952 ? . 4_544
H(7) C(2) 3.442 ? . 4_544
H(7) C(5) 3.525 ? . 4_544
H(7) C(6) 3.013 ? . 4_544
H(7) C(11) 3.436 ? . 4_544
H(7) H(2) 2.721 ? . 2_646
H(8) O(1) 3.075 ? . 3_756
H(8) C(3) 3.403 ? . 2_746
H(8) H(1) 3.195 ? . 2_746
H(8) H(3) 2.707 ? . 2_746
H(8) H(4) 2.947 ? . 3_756
H(8) H(8) 3.306 ? . 3_756
H(9) O(1) 2.613 ? . 4_544
H(9) N(1) 3.482 ? . 4_544
H(9) C(1) 3.330 ? . 4_544
H(9) C(2) 3.131 ? . 4_544
H(9) C(7) 3.164 ? . 4_544
H(9) H(1) 3.454 ? . 2_746
H(9) H(3) 3.164 ? . 2_746
H(9) H(4) 2.861 ? . 3_756
H(9) H(4) 3.001 ? . 4_544
H(11) O(1) 3.040 ? . 3_756
H(11) C(1) 3.565 ? . 4_554
H(11) C(2) 3.554 ? . 3_756
H(11) C(2) 3.143 ? . 4_554
H(11) C(3) 3.166 ? . 4_554
H(11) C(4) 3.523 ? . 1_554
H(11) C(4) 3.598 ? . 4_554
H(11) H(1) 2.858 ? . 1_554
H(11) H(3) 3.424 ? . 4_554
H(11) H(4) 2.664 ? . 3_756
H(11) H(4) 3.383 ? . 4_554
H(12) C(1) 3.520 ? . 4_554
H(12) C(2) 3.557 ? . 4_554
H(12) C(3) 3.437 ? . 4_554
H(12) C(4) 3.265 ? . 4_554
H(12) C(5) 3.178 ? . 4_554
H(12) C(6) 3.318 ? . 4_554
H(12) H(2) 3.558 ? . 4_554

loop_
_geom_torsion_atom_site_label_1
_geom_torsion_atom_site_label_2
_geom_torsion_atom_site_label_3
_geom_torsion_atom_site_label_4
_geom_torsion
_geom_torsion_publ_flag
_geom_torsion_site_symmetry_1
_geom_torsion_site_symmetry_2
_geom_torsion_site_symmetry_3
_geom_torsion_site_symmetry_4
C(7) O(2) C(8) C(9) -81.0(2) ? . . . .
C(8) O(2) C(7) O(1) 8.1(3) ? . . . .
C(8) O(2) C(7) N(1) -171.3(2) ? . . . .
C(1) N(1) C(7) O(1) -1.6(4) ? . . . .
C(1) N(1) C(7) O(2) 177.8(2) ? . . . .
C(7) N(1) C(1) C(2) 22.1(3) ? . . . .
C(7) N(1) C(1) C(6) -158.5(2) ? . . . .
N(1) C(1) C(2) C(3) -178.9(2) ? . . . .
N(1) C(1) C(6) C(5) 179.3(2) ? . . . .
N(1) C(1) C(6) C(11) 0.8(3) ? . . . .
C(2) C(1) C(6) C(5) -1.3(3) ? . . . .
C(2) C(1) C(6) C(11) -179.8(2) ? . . . .
C(6) C(1) C(2) C(3) 1.7(3) ? . . . .
C(1) C(2) C(3) C(4) -0.5(4) ? . . . .
C(2) C(3) C(4) C(5) -1.2(4) ? . . . .
C(3) C(4) C(5) C(6) 1.6(4) ? . . . .
C(4) C(5) C(6) C(1) -0.4(3) ? . . . .
C(4) C(5) C(6) C(11) 178.1(2) ? . . . .
C(1) C(6) C(11) C(12) 14(2) ? . . . .
C(5) C(6) C(11) C(12) -165(2) ? . . . .
O(2) C(8) C(9) C(10) -55.3(2) ? . . . .
C(8) C(9) C(10) C(12) -45.6(3) ? . . . 3_656
C(9) C(10) C(12) C(11) 63(5) ? . . 3_656 3_656
C(6) C(11) C(12) C(10) -37(7) ? . . . 3_656
